data_7245942
loop_
_publ_author_name
'Chulanova, Elena A.'
'Radiush, Ekaterina A.'
'Balmohammadi, Yaser'
'Beckmann, Jens'
'Grabowsky, Simon'
'Zibarev, Andrey V.'

_publ_section_title
;
 New charge-transfer complexes of 1,2,5-chalcogenadiazoles with
 tetrathiafulvalenes
;
_journal_issue 3
_journal_name_full CrystEngComm
_journal_page_first 391
_journal_page_last 402
_journal_paper_doi 10.1039/D2CE01385A
_journal_volume 25
_journal_year 2023
_chemical_formula_moiety '3(C4 N4 Se), 3(C3 H2 S2)'
_chemical_formula_sum 'C21 H6 N12 S6 Se3'
_chemical_formula_weight 855.62
_space_group_crystal_system triclinic
_space_group_IT_number 2
_space_group_name_Hall '-P 1'
_space_group_name_H-M_alt 'P -1'
_atom_sites_solution_hydrogens geom
_audit_creation_date 2021-12-29
_audit_creation_method
;
Olex2 1.3
(compiled 2020.11.12 svn.r5f609507 for OlexSys, GUI svn.r6272)
;
_audit_update_record
;
2022-07-22 deposited with the CCDC.	2022-11-30 downloaded from the CCDC.
;
_cell_angle_alpha 95.9690(10)
_cell_angle_beta 92.9840(10)
_cell_angle_gamma 90.1160(10)
_cell_formula_units_Z 2
_cell_length_a 7.3298(2)
_cell_length_b 7.8942(3)
_cell_length_c 26.3901(9)
_cell_measurement_reflns_used 9646
_cell_measurement_temperature 100.0
_cell_measurement_theta_max 33.72
_cell_measurement_theta_min 2.33
_cell_volume 1516.63(9)
_computing_molecular_graphics 'Olex2 1.3 (Dolomanov et al., 2009)'
_computing_publication_material 'Olex2 1.3 (Dolomanov et al., 2009)'
_computing_structure_refinement 'SHELXL 2018/3 (Sheldrick, 2015)'
_diffrn_ambient_temperature 100.0
_diffrn_measured_fraction_theta_full 0.999
_diffrn_measured_fraction_theta_max 0.997
_diffrn_measurement_device_type 'Bruker APEX-II CCD'
_diffrn_measurement_method '\f and \w scans'
_diffrn_radiation_type MoK\a
_diffrn_radiation_wavelength 0.71073
_diffrn_reflns_av_R_equivalents 0.0580
_diffrn_reflns_av_unetI/netI 0.0459
_diffrn_reflns_Laue_measured_fraction_full 0.999
_diffrn_reflns_Laue_measured_fraction_max 0.997
_diffrn_reflns_limit_h_max 11
_diffrn_reflns_limit_h_min -11
_diffrn_reflns_limit_k_max 12
_diffrn_reflns_limit_k_min -12
_diffrn_reflns_limit_l_max 42
_diffrn_reflns_limit_l_min -42
_diffrn_reflns_number 122898
_diffrn_reflns_point_group_measured_fraction_full 0.999
_diffrn_reflns_point_group_measured_fraction_max 0.997
_diffrn_reflns_theta_full 25.242
_diffrn_reflns_theta_max 35.098
_diffrn_reflns_theta_min 2.331
_diffrn_source_current 1.0
_diffrn_source_power 0.05
_diffrn_source_voltage 50.0
_diffrn_standards_number 0
_exptl_absorpt_coefficient_mu 4.088
_exptl_absorpt_correction_T_max 0.7469
_exptl_absorpt_correction_T_min 0.6787
_exptl_absorpt_correction_type multi-scan
_exptl_absorpt_process_details
;
SADABS-2016/2 (Bruker,2016/2) was used for absorption correction.
wR2(int) was 0.0756 before and 0.0504 after correction.
The Ratio of minimum to maximum transmission is 0.9087.
The \l/2 correction factor is Not present.
;
_exptl_crystal_colour black
_exptl_crystal_density_diffrn 1.874
_exptl_crystal_description block
_exptl_crystal_F_000 828
_exptl_crystal_size_max 0.30
_exptl_crystal_size_mid 0.25
_exptl_crystal_size_min 0.15
_refine_diff_density_max 0.635
_refine_diff_density_min -0.683
_refine_diff_density_rms 0.121
_refine_ls_extinction_method none
_refine_ls_goodness_of_fit_ref 1.044
_refine_ls_hydrogen_treatment constr
_refine_ls_matrix_type full
_refine_ls_number_parameters 379
_refine_ls_number_reflns 13406
_refine_ls_number_restraints 0
_refine_ls_restrained_S_all 1.044
_refine_ls_R_factor_all 0.0644
_refine_ls_R_factor_gt 0.0371
_refine_ls_shift/su_max 0.002
_refine_ls_shift/su_mean 0.000
_refine_ls_structure_factor_coef Fsqd
_refine_ls_weighting_details 'w=1/[\s^2^(Fo^2^)+(0.0191P)^2^+1.0891P] where P=(Fo^2^+2Fc^2^)/3'
_refine_ls_weighting_scheme calc
_refine_ls_wR_factor_gt 0.0545
_refine_ls_wR_factor_ref 0.0595
_reflns_Friedel_coverage 0.000
_reflns_number_gt 10261
_reflns_number_total 13406
_reflns_threshold_expression 'I > 2\s(I)'
_cod_data_source_file d2ce01385a2.cif
_cod_data_source_block chulanovae170821_0m
_cod_depositor_comments 'Adding full bibliography for 7245938--7245942.cif.'
_cod_database_code 7245942
_shelx_shelxl_version_number 2018/3
_shelx_space_group_comment
;
The symmetry employed for this shelxl refinement is uniquely defined
by the following loop, which should always be used as a source of
symmetry information in preference to the above space-group names.
They are only intended as comments.
;
_olex2_refinement_description
;
1. Fixed Uiso
 At 1.2 times of:
  All C(H) groups
2.a Aromatic/amide H refined with riding coordinates:
 C15(H15), C14(H14), C18(H18), C19(H19), C21(H21), C20(H20)
;
_olex2_submission_special_instructions 'No special instructions were received'

loop_
_space_group_symop_operation_xyz
'x, y, z'
'-x, -y, -z'

loop_
_atom_site_label
_atom_site_type_symbol
_atom_site_fract_x
_atom_site_fract_y
_atom_site_fract_z
_atom_site_U_iso_or_equiv
_atom_site_adp_type
_atom_site_occupancy
_atom_site_site_symmetry_order
_atom_site_calc_flag
_atom_site_refinement_flags_posn
_atom_site_refinement_flags_adp
_atom_site_refinement_flags_occupancy
_atom_site_disorder_assembly
_atom_site_disorder_group
Se3 Se 0.05817(2) 0.73421(2) 0.49680(2) 0.01155(4) Uani 1 1 d . . . . .
Se1 Se 0.52742(2) 0.62186(2) 0.12731(2) 0.01191(4) Uani 1 1 d . . . . .
Se2 Se 0.39395(2) 0.41724(2) 0.24638(2) 0.01168(4) Uani 1 1 d . . . . .
S2 S 0.42436(6) 0.23428(5) 0.50693(2) 0.01355(8) Uani 1 1 d . . . . .
S3 S 0.07747(6) 0.48964(6) 0.78085(2) 0.01493(8) Uani 1 1 d . . . . .
S1 S 0.40467(6) 0.44385(5) 0.41984(2) 0.01290(8) Uani 1 1 d . . . . .
S6 S -0.10714(6) 0.54271(6) 0.93753(2) 0.01808(9) Uani 1 1 d . . . . .
S5 S -0.05367(6) 0.79082(6) 0.86287(2) 0.01902(9) Uani 1 1 d . . . . .
S4 S 0.00059(6) 0.23381(6) 0.85160(2) 0.01837(9) Uani 1 1 d . . . . .
N1 N 0.60334(19) 0.54860(18) 0.06531(5) 0.0130(3) Uani 1 1 d . . . . .
N9 N 0.1482(2) 0.91228(18) 0.53815(6) 0.0157(3) Uani 1 1 d . . . . .
N2 N 0.51144(19) 0.40947(17) 0.14559(5) 0.0135(3) Uani 1 1 d . . . . .
N5 N 0.40152(19) 0.63204(18) 0.22958(5) 0.0132(3) Uani 1 1 d . . . . .
N10 N 0.07785(19) 0.59382(17) 0.54589(5) 0.0120(3) Uani 1 1 d . . . . .
N6 N 0.29703(19) 0.48109(18) 0.30640(5) 0.0128(3) Uani 1 1 d . . . . .
N8 N 0.1198(2) 0.8191(2) 0.38365(6) 0.0206(3) Uani 1 1 d . . . . .
N7 N 0.3061(2) 1.0558(2) 0.26642(7) 0.0255(4) Uani 1 1 d . . . . .
N11 N 0.3294(2) 1.0655(2) 0.65689(7) 0.0310(4) Uani 1 1 d . . . . .
N3 N 0.7096(2) 0.1967(2) -0.01745(7) 0.0273(4) Uani 1 1 d . . . . .
N4 N 0.5731(2) -0.0197(2) 0.11104(7) 0.0284(4) Uani 1 1 d . . . . .
N12 N 0.1947(2) 0.5393(2) 0.67076(6) 0.0278(4) Uani 1 1 d . . . . .
C1 C 0.6095(2) 0.3818(2) 0.06251(6) 0.0132(3) Uani 1 1 d . . . . .
C9 C 0.1854(2) 0.8590(2) 0.58303(6) 0.0137(3) Uani 1 1 d . . . . .
C2 C 0.5595(2) 0.3049(2) 0.10678(6) 0.0129(3) Uani 1 1 d . . . . .
C6 C 0.2732(2) 0.6464(2) 0.30896(6) 0.0123(3) Uani 1 1 d . . . . .
C12 C 0.1738(2) 0.6024(2) 0.63393(7) 0.0184(3) Uani 1 1 d . . . . .
C15 C 0.3396(2) 0.1389(2) 0.44776(7) 0.0154(3) Uani 1 1 d . . . . .
H15 H 0.301284 0.023072 0.443553 0.019 Uiso 1 1 calc R U . . .
C13 C 0.4645(2) 0.4329(2) 0.48477(6) 0.0105(3) Uani 1 1 d . . . . .
C5 C 0.3317(2) 0.7297(2) 0.26673(6) 0.0128(3) Uani 1 1 d . . . . .
C7 C 0.3180(2) 0.9114(2) 0.26502(7) 0.0165(3) Uani 1 1 d . . . . .
C8 C 0.1887(2) 0.7388(2) 0.35148(6) 0.0149(3) Uani 1 1 d . . . . .
C16 C 0.0057(2) 0.4504(2) 0.84120(6) 0.0130(3) Uani 1 1 d . . . . .
C4 C 0.5650(2) 0.1239(2) 0.10996(7) 0.0180(3) Uani 1 1 d . . . . .
C14 C 0.3301(2) 0.2330(2) 0.40862(7) 0.0147(3) Uani 1 1 d . . . . .
H14 H 0.284248 0.186646 0.375747 0.018 Uiso 1 1 calc R U . . .
C10 C 0.1459(2) 0.6835(2) 0.58750(6) 0.0127(3) Uani 1 1 d . . . . .
C3 C 0.6658(2) 0.2816(2) 0.01739(7) 0.0170(3) Uani 1 1 d . . . . .
C17 C -0.0433(2) 0.5766(2) 0.87601(6) 0.0137(3) Uani 1 1 d . . . . .
C18 C 0.1444(2) 0.2799(2) 0.76413(7) 0.0191(4) Uani 1 1 d . . . . .
H18 H 0.202919 0.248553 0.733293 0.023 Uiso 1 1 calc R U . . .
C11 C 0.2644(3) 0.9754(2) 0.62433(7) 0.0204(4) Uani 1 1 d . . . . .
C19 C 0.1103(3) 0.1659(2) 0.79614(7) 0.0210(4) Uani 1 1 d . . . . .
H19 H 0.144902 0.050288 0.788977 0.025 Uiso 1 1 calc R U . . .
C21 C -0.1340(3) 0.7584(3) 0.95752(8) 0.0247(4) Uani 1 1 d . . . . .
H21 H -0.165889 0.795023 0.991318 0.030 Uiso 1 1 calc R U . . .
C20 C -0.1086(3) 0.8693(3) 0.92431(8) 0.0251(4) Uani 1 1 d . . . . .
H20 H -0.119932 0.988181 0.933648 0.030 Uiso 1 1 calc R U . . .

loop_
_atom_site_aniso_label
_atom_site_aniso_U_11
_atom_site_aniso_U_22
_atom_site_aniso_U_33
_atom_site_aniso_U_23
_atom_site_aniso_U_13
_atom_site_aniso_U_12
Se3 0.01300(7) 0.01201(7) 0.00954(7) 0.00141(6) -0.00092(6) -0.00128(6)
Se1 0.01483(8) 0.00886(7) 0.01212(7) 0.00181(6) 0.00016(6) -0.00057(6)
Se2 0.01544(8) 0.00946(7) 0.01027(7) 0.00136(5) 0.00105(6) 0.00118(6)
S2 0.01501(19) 0.01169(18) 0.01420(18) 0.00362(14) -0.00144(15) -0.00127(14)
S3 0.01530(19) 0.0184(2) 0.01127(18) 0.00217(15) 0.00097(15) 0.00099(15)
S1 0.01497(18) 0.01380(18) 0.00982(17) 0.00171(14) -0.00152(14) 0.00004(14)
S6 0.0175(2) 0.0252(2) 0.01169(19) 0.00221(16) 0.00197(15) -0.00340(17)
S5 0.0211(2) 0.0139(2) 0.0224(2) 0.00253(16) 0.00305(17) 0.00108(16)
S4 0.0213(2) 0.01299(19) 0.0213(2) 0.00336(16) 0.00201(17) -0.00160(16)
N1 0.0131(6) 0.0129(6) 0.0133(6) 0.0023(5) -0.0004(5) -0.0006(5)
N9 0.0161(7) 0.0145(7) 0.0158(7) -0.0009(5) -0.0010(5) -0.0013(5)
N2 0.0147(7) 0.0116(6) 0.0148(7) 0.0044(5) -0.0010(5) -0.0010(5)
N5 0.0154(7) 0.0118(6) 0.0126(6) 0.0021(5) -0.0002(5) -0.0016(5)
N10 0.0127(6) 0.0132(6) 0.0102(6) 0.0019(5) 0.0006(5) 0.0005(5)
N6 0.0170(7) 0.0120(6) 0.0093(6) 0.0015(5) -0.0012(5) 0.0009(5)
N8 0.0274(8) 0.0174(7) 0.0165(7) -0.0005(6) 0.0014(6) 0.0012(6)
N7 0.0359(10) 0.0150(8) 0.0259(9) 0.0041(6) -0.0012(7) -0.0015(7)
N11 0.0272(9) 0.0316(10) 0.0302(10) -0.0121(8) -0.0076(7) 0.0045(7)
N3 0.0298(9) 0.0261(9) 0.0249(9) -0.0024(7) 0.0027(7) 0.0058(7)
N4 0.0295(9) 0.0167(8) 0.0395(10) 0.0088(7) -0.0059(8) -0.0006(7)
N12 0.0301(9) 0.0375(10) 0.0166(8) 0.0075(7) 0.0005(7) -0.0002(8)
C1 0.0120(7) 0.0127(7) 0.0148(8) 0.0021(6) -0.0006(6) 0.0006(6)
C9 0.0109(7) 0.0158(8) 0.0134(7) -0.0035(6) -0.0002(6) 0.0000(6)
C2 0.0128(7) 0.0106(7) 0.0154(8) 0.0031(6) -0.0021(6) -0.0004(6)
C6 0.0141(7) 0.0120(7) 0.0101(7) -0.0003(6) -0.0023(6) -0.0010(6)
C12 0.0169(8) 0.0235(9) 0.0145(8) 0.0002(7) 0.0010(6) -0.0001(7)
C15 0.0158(8) 0.0114(7) 0.0180(8) -0.0030(6) -0.0004(6) -0.0010(6)
C13 0.0099(7) 0.0115(7) 0.0102(7) 0.0022(6) 0.0001(5) -0.0002(5)
C5 0.0137(7) 0.0114(7) 0.0130(7) 0.0010(6) -0.0012(6) -0.0023(6)
C7 0.0211(9) 0.0142(8) 0.0140(8) 0.0013(6) -0.0005(6) -0.0014(6)
C8 0.0196(8) 0.0127(7) 0.0123(7) 0.0024(6) -0.0030(6) -0.0002(6)
C16 0.0135(7) 0.0136(7) 0.0121(7) 0.0031(6) -0.0007(6) -0.0007(6)
C4 0.0166(8) 0.0152(8) 0.0226(9) 0.0051(7) -0.0027(7) -0.0007(6)
C14 0.0142(8) 0.0142(8) 0.0144(8) -0.0037(6) 0.0002(6) -0.0003(6)
C10 0.0099(7) 0.0166(8) 0.0116(7) 0.0014(6) 0.0008(6) 0.0017(6)
C3 0.0162(8) 0.0156(8) 0.0193(8) 0.0025(7) -0.0005(6) 0.0023(6)
C17 0.0125(7) 0.0153(8) 0.0135(7) 0.0031(6) 0.0002(6) -0.0014(6)
C18 0.0162(8) 0.0222(9) 0.0174(8) -0.0053(7) -0.0007(7) 0.0025(7)
C11 0.0177(8) 0.0216(9) 0.0203(9) -0.0033(7) -0.0017(7) 0.0030(7)
C19 0.0201(9) 0.0162(8) 0.0247(9) -0.0055(7) -0.0013(7) 0.0008(7)
C21 0.0214(9) 0.0312(11) 0.0191(9) -0.0095(8) 0.0014(7) 0.0016(8)
C20 0.0243(10) 0.0206(9) 0.0284(10) -0.0080(8) 0.0025(8) 0.0022(8)

loop_
_atom_type_symbol
_atom_type_description
_atom_type_scat_dispersion_real
_atom_type_scat_dispersion_imag
_atom_type_scat_source
C C 0.0033 0.0016 'International Tables Vol C Tables 4.2.6.8 and 6.1.1.4'
H H 0.0000 0.0000 'International Tables Vol C Tables 4.2.6.8 and 6.1.1.4'
N N 0.0061 0.0033 'International Tables Vol C Tables 4.2.6.8 and 6.1.1.4'
S S 0.1246 0.1234 'International Tables Vol C Tables 4.2.6.8 and 6.1.1.4'
Se Se -0.0929 2.2259 'International Tables Vol C Tables 4.2.6.8 and 6.1.1.4'

loop_
_geom_angle_atom_site_label_1
_geom_angle_atom_site_label_2
_geom_angle_atom_site_label_3
_geom_angle
_geom_angle_site_symmetry_1
_geom_angle_site_symmetry_3
_geom_angle_publ_flag
N9 Se3 N10 92.94(6) . . ?
N1 Se1 N2 92.91(6) . . ?
N6 Se2 N5 92.88(6) . . ?
C15 S2 C13 94.36(8) . . ?
C18 S3 C16 94.52(9) . . ?
C14 S1 C13 94.72(8) . . ?
C21 S6 C17 94.70(9) . . ?
C20 S5 C17 94.75(9) . . ?
C19 S4 C16 94.28(9) . . ?
C1 N1 Se1 106.95(11) . . ?
C9 N9 Se3 107.31(12) . . ?
C2 N2 Se1 107.23(11) . . ?
C5 N5 Se2 107.14(11) . . ?
C10 N10 Se3 107.25(11) . . ?
C6 N6 Se2 107.01(11) . . ?
N1 C1 C2 116.73(15) . . ?
N1 C1 C3 121.41(15) . . ?
C2 C1 C3 121.86(15) . . ?
N9 C9 C10 116.38(15) . . ?
N9 C9 C11 119.89(16) . . ?
C10 C9 C11 123.72(16) . . ?
N2 C2 C1 116.18(14) . . ?
N2 C2 C4 120.73(16) . . ?
C1 C2 C4 123.07(16) . . ?
N6 C6 C5 116.58(15) . . ?
N6 C6 C8 121.66(15) . . ?
C5 C6 C8 121.74(15) . . ?
N12 C12 C10 179.4(2) . . ?
S2 C15 H15 120.9 . . ?
C14 C15 S2 118.22(13) . . ?
C14 C15 H15 120.9 . . ?
S1 C13 S2 115.02(9) . . ?
C13 C13 S2 122.65(16) 2_666 . ?
C13 C13 S1 122.32(16) 2_666 . ?
N5 C5 C6 116.35(15) . . ?
N5 C5 C7 121.10(15) . . ?
C6 C5 C7 122.55(15) . . ?
N7 C7 C5 176.34(19) . . ?
N8 C8 C6 176.36(18) . . ?
S4 C16 S3 114.55(9) . . ?
C17 C16 S3 122.25(13) . . ?
C17 C16 S4 123.20(13) . . ?
N4 C4 C2 177.6(2) . . ?
S1 C14 H14 121.2 . . ?
C15 C14 S1 117.67(13) . . ?
C15 C14 H14 121.2 . . ?
N10 C10 C9 116.12(15) . . ?
N10 C10 C12 119.35(15) . . ?
C9 C10 C12 124.53(15) . . ?
N3 C3 C1 177.3(2) . . ?
S6 C17 S5 114.27(10) . . ?
C16 C17 S6 123.43(13) . . ?
C16 C17 S5 122.28(13) . . ?
S3 C18 H18 121.2 . . ?
C19 C18 S3 117.52(14) . . ?
C19 C18 H18 121.2 . . ?
N11 C11 C9 178.8(2) . . ?
S4 C19 H19 120.9 . . ?
C18 C19 S4 118.28(14) . . ?
C18 C19 H19 120.9 . . ?
S6 C21 H21 120.9 . . ?
C20 C21 S6 118.10(15) . . ?
C20 C21 H21 120.9 . . ?
S5 C20 H20 121.0 . . ?
C21 C20 S5 117.92(15) . . ?
C21 C20 H20 121.0 . . ?

loop_
_geom_bond_atom_site_label_1
_geom_bond_atom_site_label_2
_geom_bond_distance
_geom_bond_site_symmetry_2
_geom_bond_publ_flag
Se3 N9 1.7902(14) . ?
Se3 N10 1.7909(14) . ?
Se1 N1 1.7946(14) . ?
Se1 N2 1.7975(14) . ?
Se2 N5 1.7982(14) . ?
Se2 N6 1.7945(14) . ?
S2 C15 1.7447(17) . ?
S2 C13 1.7588(16) . ?
S3 C16 1.7604(17) . ?
S3 C18 1.7464(19) . ?
S1 C13 1.7575(16) . ?
S1 C14 1.7420(17) . ?
S6 C17 1.7595(17) . ?
S6 C21 1.744(2) . ?
S5 C17 1.7626(17) . ?
S5 C20 1.742(2) . ?
S4 C16 1.7602(17) . ?
S4 C19 1.743(2) . ?
N1 C1 1.313(2) . ?
N9 C9 1.313(2) . ?
N2 C2 1.311(2) . ?
N5 C5 1.309(2) . ?
N10 C10 1.318(2) . ?
N6 C6 1.312(2) . ?
N8 C8 1.145(2) . ?
N7 C7 1.140(2) . ?
N11 C11 1.140(2) . ?
N3 C3 1.141(2) . ?
N4 C4 1.139(2) . ?
N12 C12 1.141(2) . ?
C1 C2 1.435(2) . ?
C1 C3 1.439(2) . ?
C9 C10 1.433(2) . ?
C9 C11 1.446(2) . ?
C2 C4 1.440(2) . ?
C6 C5 1.435(2) . ?
C6 C8 1.442(2) . ?
C12 C10 1.446(2) . ?
C15 H15 0.9500 . ?
C15 C14 1.332(2) . ?
C13 C13 1.348(3) 2_666 ?
C5 C7 1.443(2) . ?
C16 C17 1.345(2) . ?
C14 H14 0.9500 . ?
C18 H18 0.9500 . ?
C18 C19 1.329(3) . ?
C19 H19 0.9500 . ?
C21 H21 0.9500 . ?
C21 C20 1.321(3) . ?
C20 H20 0.9500 . ?

loop_
_geom_torsion_atom_site_label_1
_geom_torsion_atom_site_label_2
_geom_torsion_atom_site_label_3
_geom_torsion_atom_site_label_4
_geom_torsion
_geom_torsion_site_symmetry_1
_geom_torsion_site_symmetry_2
_geom_torsion_site_symmetry_3
_geom_torsion_site_symmetry_4
_geom_torsion_publ_flag
Se3 N9 C9 C10 -0.40(18) . . . . ?
Se3 N9 C9 C11 178.67(13) . . . . ?
Se3 N10 C10 C9 -0.37(17) . . . . ?
Se3 N10 C10 C12 178.93(13) . . . . ?
Se1 N1 C1 C2 -0.61(18) . . . . ?
Se1 N1 C1 C3 -179.92(13) . . . . ?
Se1 N2 C2 C1 0.05(18) . . . . ?
Se1 N2 C2 C4 178.56(13) . . . . ?
Se2 N5 C5 C6 0.83(18) . . . . ?
Se2 N5 C5 C7 179.88(13) . . . . ?
Se2 N6 C6 C5 -1.69(18) . . . . ?
Se2 N6 C6 C8 176.89(13) . . . . ?
S2 C15 C14 S1 0.4(2) . . . . ?
S3 C16 C17 S6 -177.44(9) . . . . ?
S3 C16 C17 S5 4.1(2) . . . . ?
S3 C18 C19 S4 0.5(2) . . . . ?
S6 C21 C20 S5 0.9(2) . . . . ?
S4 C16 C17 S6 3.5(2) . . . . ?
S4 C16 C17 S5 -175.04(9) . . . . ?
N1 Se1 N2 C2 -0.32(12) . . . . ?
N1 C1 C2 N2 0.4(2) . . . . ?
N1 C1 C2 C4 -178.08(15) . . . . ?
N9 Se3 N10 C10 0.12(12) . . . . ?
N9 C9 C10 N10 0.5(2) . . . . ?
N9 C9 C10 C12 -178.72(16) . . . . ?
N2 Se1 N1 C1 0.53(12) . . . . ?
N5 Se2 N6 C6 1.79(12) . . . . ?
N10 Se3 N9 C9 0.16(12) . . . . ?
N6 Se2 N5 C5 -1.48(12) . . . . ?
N6 C6 C5 N5 0.6(2) . . . . ?
N6 C6 C5 C7 -178.42(15) . . . . ?
C15 S2 C13 S1 0.57(10) . . . . ?
C15 S2 C13 C13 -179.6(2) . . . 2_666 ?
C13 S2 C15 C14 -0.56(16) . . . . ?
C13 S1 C14 C15 0.05(15) . . . . ?
C8 C6 C5 N5 -177.97(15) . . . . ?
C8 C6 C5 C7 3.0(3) . . . . ?
C16 S3 C18 C19 5.08(16) . . . . ?
C16 S4 C19 C18 -5.86(16) . . . . ?
C14 S1 C13 S2 -0.43(10) . . . . ?
C14 S1 C13 C13 179.70(19) . . . 2_666 ?
C3 C1 C2 N2 179.71(15) . . . . ?
C3 C1 C2 C4 1.2(3) . . . . ?
C17 S6 C21 C20 2.24(18) . . . . ?
C17 S5 C20 C21 -3.58(18) . . . . ?
C18 S3 C16 S4 -8.86(11) . . . . ?
C18 S3 C16 C17 171.97(15) . . . . ?
C11 C9 C10 N10 -178.49(16) . . . . ?
C11 C9 C10 C12 2.2(3) . . . . ?
C19 S4 C16 S3 9.06(11) . . . . ?
C19 S4 C16 C17 -171.78(15) . . . . ?
C21 S6 C17 S5 -4.56(11) . . . . ?
C21 S6 C17 C16 176.83(16) . . . . ?
C20 S5 C17 S6 4.94(11) . . . . ?
C20 S5 C17 C16 -176.43(15) . . . . ?
